data_1573079
loop_
_publ_author_name
'Birch, Joshua'
'Hosten, Eric Cyriel'
'Betz, Richard'

_publ_section_title
;
 Tris(4-chlorophenyl) phosphate
;
_journal_coeditor_code HB4490
_journal_issue 11
_journal_name_full IUCrData
_journal_paper_doi 10.1107/S2414314624010617
_journal_volume 9
_journal_year 2024
_chemical_formula_iupac 'C18 H12 Cl3 O4 P'
_chemical_formula_moiety 'C18 H12 Cl3 O4 P'
_chemical_formula_sum 'C18 H12 Cl3 O4 P'
_chemical_formula_weight 429.60
_chemical_name_common
;
Tris(4-chlorophenyl) phosphate
;
_chemical_name_systematic
;
Tris(4-chlorophenyl) phosphate
;
_space_group_crystal_system monoclinic
_space_group_IT_number 14
_space_group_name_Hall '-P 2yn'
_space_group_name_H-M_alt 'P 1 21/n 1'
_atom_sites_solution_hydrogens geom
_atom_sites_solution_primary direct
_atom_sites_solution_secondary difmap
_audit_creation_method SHELXL-2019/3
_cell_angle_alpha 90
_cell_angle_beta 95.835(2)
_cell_angle_gamma 90
_cell_formula_units_Z 4
_cell_length_a 7.5771(5)
_cell_length_b 21.1280(14)
_cell_length_c 11.2665(7)
_cell_measurement_reflns_used 9220
_cell_measurement_temperature 200(2)
_cell_measurement_theta_max 28.28
_cell_measurement_theta_min 2.65
_cell_volume 1794.3(2)
_computing_cell_refinement
;
SAINT (Bruker, 2016)
;
_computing_data_collection
;
APEX2 (Bruker, 2016)
;
_computing_data_reduction
;
SAINT (Bruker, 2016)
;
_computing_molecular_graphics
;
ORTEP-3 for Windows (Farrugia, 2012), Mercury (Macrae <i>et al</i>,
2020)
;
_computing_publication_material
;
<i>SHELXL2019/3</i> (Sheldrick, 2015), PLATON (Spek, 2020)
;
_computing_structure_refinement
;
<i>SHELXL2019/3</i> (Sheldrick, 2015)
;
_computing_structure_solution
;
SHELXS97 (Sheldrick 2008)
;
_diffrn_ambient_temperature 200(2)
_diffrn_measured_fraction_theta_full 0.997
_diffrn_measured_fraction_theta_max 0.997
_diffrn_measurement_device_type 'Bruker APEXII CCD'
_diffrn_measurement_method '\f and \w scans'
_diffrn_radiation_type MoK\a
_diffrn_radiation_wavelength 0.71073
_diffrn_reflns_av_R_equivalents 0.0356
_diffrn_reflns_av_unetI/netI 0.0249
_diffrn_reflns_limit_h_max 9
_diffrn_reflns_limit_h_min -10
_diffrn_reflns_limit_k_max 28
_diffrn_reflns_limit_k_min -28
_diffrn_reflns_limit_l_max 15
_diffrn_reflns_limit_l_min -15
_diffrn_reflns_number 58447
_diffrn_reflns_theta_full 25.242
_diffrn_reflns_theta_max 28.293
_diffrn_reflns_theta_min 2.057
_exptl_absorpt_coefficient_mu 0.622
_exptl_absorpt_correction_T_max 1.0000
_exptl_absorpt_correction_T_min 0.7920
_exptl_absorpt_correction_type multi-scan
_exptl_absorpt_process_details
;
(SADABS; Krause <i>et al.</i>, 2015)
;
_exptl_crystal_colour colourless
_exptl_crystal_density_diffrn 1.590
_exptl_crystal_description rod
_exptl_crystal_F_000 872
_exptl_crystal_size_max 0.599
_exptl_crystal_size_mid 0.141
_exptl_crystal_size_min 0.128
_refine_diff_density_max 0.373
_refine_diff_density_min -0.435
_refine_ls_extinction_method none
_refine_ls_goodness_of_fit_ref 1.118
_refine_ls_hydrogen_treatment constr
_refine_ls_matrix_type full
_refine_ls_number_parameters 235
_refine_ls_number_reflns 4427
_refine_ls_number_restraints 0
_refine_ls_restrained_S_all 1.118
_refine_ls_R_factor_all 0.0443
_refine_ls_R_factor_gt 0.0376
_refine_ls_shift/su_max 0.001
_refine_ls_shift/su_mean 0.000
_refine_ls_structure_factor_coef Fsqd
_refine_ls_weighting_details 'w=1/[\s^2^(Fo^2^)+(0.0344P)^2^+1.6089P] where P=(Fo^2^+2Fc^2^)/3'
_refine_ls_weighting_scheme calc
_refine_ls_wR_factor_gt 0.0912
_refine_ls_wR_factor_ref 0.0969
_reflns_number_gt 3920
_reflns_number_total 4427
_reflns_threshold_expression 'I > 2\s(I)'
_cod_data_source_file hb4490.cif
_cod_data_source_block I
_cod_original_sg_symbol_H-M 'P 21/n'
_cod_database_code 1573079
_shelx_space_group_comment
;
The symmetry employed for this shelxl refinement is uniquely defined
by the following loop, which should always be used as a source of
symmetry information in preference to the above space-group names.
They are only intended as comments.
;

loop_
_space_group_symop_operation_xyz
'x, y, z'
'-x+1/2, y+1/2, -z+1/2'
'-x, -y, -z'
'x-1/2, -y-1/2, z-1/2'

loop_
_atom_site_type_symbol
_atom_site_label
_atom_site_fract_x
_atom_site_fract_y
_atom_site_fract_z
_atom_site_U_iso_or_equiv
_atom_site_adp_type
_atom_site_calc_flag
_atom_site_occupancy
_atom_site_disorder_assembly
_atom_site_disorder_group
Cl Cl1 0.17450(8) 0.67130(3) 0.25722(4) 0.04555(15) Uani d 1 . .
Cl Cl2 0.15619(7) 0.96171(2) 1.13729(5) 0.04071(14) Uani d 1 . .
Cl Cl3 0.96260(7) 0.50899(3) 1.16357(5) 0.03942(14) Uani d 1 . .
P P1 0.23268(6) 0.67194(2) 0.87255(4) 0.02265(11) Uani d 1 . .
O O1 0.31794(18) 0.63308(6) 0.77432(11) 0.0272(3) Uani d 1 . .
O O2 0.34438(17) 0.73521(6) 0.87549(12) 0.0277(3) Uani d 1 . .
O O3 0.29349(17) 0.63395(6) 0.98911(11) 0.0269(3) Uani d 1 . .
O O4 0.04172(17) 0.68072(6) 0.85985(12) 0.0298(3) Uani d 1 . .
C C11 0.2781(2) 0.64485(8) 0.65109(15) 0.0227(3) Uani d 1 . .
C C12 0.1892(2) 0.59829(8) 0.58403(16) 0.0262(4) Uani d 1 . .
H H12 0.150962 0.560988 0.620952 0.031 Uiso calc 1 . .
C C13 0.1561(2) 0.60655(9) 0.46160(17) 0.0280(4) Uani d 1 . .
H H13 0.094852 0.575032 0.413415 0.034 Uiso calc 1 . .
C C14 0.2138(2) 0.66143(9) 0.41085(16) 0.0276(4) Uani d 1 . .
C C15 0.3042(3) 0.70793(9) 0.47845(18) 0.0298(4) Uani d 1 . .
H H15 0.343241 0.745139 0.441633 0.036 Uiso calc 1 . .
C C16 0.3373(2) 0.69956(9) 0.60092(17) 0.0273(4) Uani d 1 . .
H H16 0.399366 0.730840 0.649255 0.033 Uiso calc 1 . .
C C21 0.2917(2) 0.78820(8) 0.93942(16) 0.0237(3) Uani d 1 . .
C C22 0.2113(3) 0.83806(9) 0.87600(16) 0.0288(4) Uani d 1 . .
H H22 0.186261 0.835618 0.791773 0.035 Uiso calc 1 . .
C C23 0.1678(3) 0.89184(9) 0.93736(17) 0.0292(4) Uani d 1 . .
H H23 0.112444 0.926854 0.895784 0.035 Uiso calc 1 . .
C C24 0.2060(2) 0.89370(9) 1.05993(17) 0.0269(4) Uani d 1 . .
C C25 0.2854(2) 0.84366(9) 1.12328(16) 0.0279(4) Uani d 1 . .
H H25 0.309330 0.845798 1.207611 0.033 Uiso calc 1 . .
C C26 0.3298(2) 0.79007(9) 1.06137(16) 0.0264(4) Uani d 1 . .
H H26 0.385733 0.755121 1.102768 0.032 Uiso calc 1 . .
C C31 0.4588(2) 0.60700(8) 1.02654(15) 0.0229(3) Uani d 1 . .
C C32 0.6164(3) 0.62701(9) 0.98716(17) 0.0300(4) Uani d 1 . .
H H32 0.617447 0.660803 0.931603 0.036 Uiso calc 1 . .
C C33 0.7737(3) 0.59701(10) 1.03000(18) 0.0315(4) Uani d 1 . .
H H33 0.883513 0.610130 1.004259 0.038 Uiso calc 1 . .
C C34 0.7679(2) 0.54797(9) 1.11032(16) 0.0260(4) Uani d 1 . .
C C35 0.6100(2) 0.52804(8) 1.14972(15) 0.0256(4) Uani d 1 . .
H H35 0.608753 0.494033 1.204801 0.031 Uiso calc 1 . .
C C36 0.4536(2) 0.55828(8) 1.10788(15) 0.0244(3) Uani d 1 . .
H H36 0.344168 0.545645 1.134817 0.029 Uiso calc 1 . .

loop_
_atom_site_aniso_label
_atom_site_aniso_U_11
_atom_site_aniso_U_22
_atom_site_aniso_U_33
_atom_site_aniso_U_12
_atom_site_aniso_U_13
_atom_site_aniso_U_23
Cl1 0.0594(4) 0.0555(3) 0.0228(2) 0.0116(3) 0.0091(2) 0.0070(2)
Cl2 0.0412(3) 0.0326(2) 0.0492(3) -0.0024(2) 0.0087(2) -0.0158(2)
Cl3 0.0279(2) 0.0446(3) 0.0451(3) 0.0055(2) 0.0005(2) 0.0124(2)
P1 0.0239(2) 0.0231(2) 0.0209(2) 0.00231(16) 0.00230(16) -0.00020(16)
O1 0.0338(7) 0.0262(6) 0.0214(6) 0.0082(5) 0.0025(5) 0.0001(5)
O2 0.0298(7) 0.0248(6) 0.0298(6) -0.0003(5) 0.0088(5) -0.0018(5)
O3 0.0248(6) 0.0327(7) 0.0231(6) 0.0027(5) 0.0031(5) 0.0053(5)
O4 0.0249(6) 0.0321(7) 0.0319(7) 0.0031(5) 0.0009(5) -0.0025(5)
C11 0.0233(8) 0.0246(8) 0.0206(8) 0.0071(6) 0.0044(6) 0.0004(6)
C12 0.0290(9) 0.0227(8) 0.0274(9) 0.0032(7) 0.0058(7) 0.0025(7)
C13 0.0286(9) 0.0284(9) 0.0269(9) 0.0032(7) 0.0021(7) -0.0036(7)
C14 0.0285(9) 0.0350(9) 0.0205(8) 0.0103(7) 0.0076(7) 0.0038(7)
C15 0.0295(9) 0.0283(9) 0.0334(9) 0.0033(7) 0.0117(8) 0.0064(7)
C16 0.0247(8) 0.0264(9) 0.0316(9) -0.0002(7) 0.0065(7) -0.0013(7)
C21 0.0222(8) 0.0228(8) 0.0265(8) -0.0021(6) 0.0048(6) -0.0010(6)
C22 0.0338(10) 0.0303(9) 0.0218(8) 0.0008(7) 0.0010(7) 0.0019(7)
C23 0.0310(9) 0.0268(9) 0.0293(9) 0.0036(7) 0.0010(7) 0.0046(7)
C24 0.0239(8) 0.0254(8) 0.0321(9) -0.0040(7) 0.0064(7) -0.0056(7)
C25 0.0262(9) 0.0350(10) 0.0219(8) -0.0045(7) 0.0007(7) -0.0002(7)
C26 0.0253(8) 0.0272(8) 0.0261(8) 0.0004(7) 0.0004(7) 0.0059(7)
C31 0.0253(8) 0.0252(8) 0.0182(7) 0.0012(6) 0.0018(6) -0.0008(6)
C32 0.0286(9) 0.0308(9) 0.0306(9) -0.0035(7) 0.0034(7) 0.0104(7)
C33 0.0256(9) 0.0361(10) 0.0330(10) -0.0044(7) 0.0046(7) 0.0070(8)
C34 0.0252(8) 0.0277(9) 0.0243(8) 0.0013(7) -0.0010(7) 0.0005(7)
C35 0.0310(9) 0.0247(8) 0.0213(8) -0.0011(7) 0.0045(7) 0.0032(6)
C36 0.0263(8) 0.0265(8) 0.0213(8) -0.0018(7) 0.0064(6) 0.0009(6)

loop_
_atom_type_symbol
_atom_type_description
_atom_type_scat_dispersion_real
_atom_type_scat_dispersion_imag
_atom_type_scat_source
C C 0.0033 0.0016 'International Tables Vol C Tables 4.2.6.8 and 6.1.1.4'
H H 0.0000 0.0000 'International Tables Vol C Tables 4.2.6.8 and 6.1.1.4'
Cl Cl 0.1484 0.1585 'International Tables Vol C Tables 4.2.6.8 and 6.1.1.4'
O O 0.0106 0.0060 'International Tables Vol C Tables 4.2.6.8 and 6.1.1.4'
P P 0.1023 0.0942 'International Tables Vol C Tables 4.2.6.8 and 6.1.1.4'

loop_
_geom_angle_atom_site_label_1
_geom_angle_atom_site_label_2
_geom_angle_atom_site_label_3
_geom_angle_site_symmetry_1
_geom_angle_site_symmetry_3
_geom_angle
_geom_angle_publ_flag
O4 P1 O3 . . 110.68(8) ?
O4 P1 O1 . . 118.37(8) ?
O3 P1 O1 . . 102.47(7) ?
O4 P1 O2 . . 114.86(8) ?
O3 P1 O2 . . 107.72(7) ?
O1 P1 O2 . . 101.50(7) ?
C11 O1 P1 . . 122.62(11) ?
C21 O2 P1 . . 120.20(11) ?
C31 O3 P1 . . 129.62(11) ?
C12 C11 C16 . . 122.37(16) ?
C12 C11 O1 . . 117.26(15) ?
C16 C11 O1 . . 120.24(16) ?
C11 C12 C13 . . 119.02(17) ?
C11 C12 H12 . . 120.5 ?
C13 C12 H12 . . 120.5 ?
C14 C13 C12 . . 118.92(17) ?
C14 C13 H13 . . 120.5 ?
C12 C13 H13 . . 120.5 ?
C15 C14 C13 . . 121.88(17) ?
C15 C14 Cl1 . . 119.26(15) ?
C13 C14 Cl1 . . 118.85(15) ?
C14 C15 C16 . . 119.12(17) ?
C14 C15 H15 . . 120.4 ?
C16 C15 H15 . . 120.4 ?
C11 C16 C15 . . 118.68(17) ?
C11 C16 H16 . . 120.7 ?
C15 C16 H16 . . 120.7 ?
C26 C21 C22 . . 122.15(17) ?
C26 C21 O2 . . 119.43(16) ?
C22 C21 O2 . . 118.33(16) ?
C21 C22 C23 . . 118.83(17) ?
C21 C22 H22 . . 120.6 ?
C23 C22 H22 . . 120.6 ?
C24 C23 C22 . . 119.00(17) ?
C24 C23 H23 . . 120.5 ?
C22 C23 H23 . . 120.5 ?
C25 C24 C23 . . 122.09(17) ?
C25 C24 Cl2 . . 118.61(15) ?
C23 C24 Cl2 . . 119.29(15) ?
C24 C25 C26 . . 118.69(17) ?
C24 C25 H25 . . 120.7 ?
C26 C25 H25 . . 120.7 ?
C21 C26 C25 . . 119.23(17) ?
C21 C26 H26 . . 120.4 ?
C25 C26 H26 . . 120.4 ?
C36 C31 C32 . . 121.64(17) ?
C36 C31 O3 . . 114.70(15) ?
C32 C31 O3 . . 123.66(16) ?
C31 C32 C33 . . 119.12(17) ?
C31 C32 H32 . . 120.4 ?
C33 C32 H32 . . 120.4 ?
C34 C33 C32 . . 119.09(17) ?
C34 C33 H33 . . 120.5 ?
C32 C33 H33 . . 120.5 ?
C33 C34 C35 . . 121.70(17) ?
C33 C34 Cl3 . . 119.91(15) ?
C35 C34 Cl3 . . 118.38(14) ?
C34 C35 C36 . . 119.20(16) ?
C34 C35 H35 . . 120.4 ?
C36 C35 H35 . . 120.4 ?
C31 C36 C35 . . 119.24(16) ?
C31 C36 H36 . . 120.4 ?
C35 C36 H36 . . 120.4 ?

loop_
_geom_bond_atom_site_label_1
_geom_bond_atom_site_label_2
_geom_bond_site_symmetry_2
_geom_bond_distance
_geom_bond_publ_flag
Cl1 C14 . 1.7388(18) ?
Cl2 C24 . 1.7418(19) ?
Cl3 C34 . 1.7422(19) ?
P1 O4 . 1.4513(14) ?
P1 O3 . 1.5678(13) ?
P1 O1 . 1.5690(13) ?
P1 O2 . 1.5806(14) ?
O1 C11 . 1.413(2) ?
O2 C21 . 1.411(2) ?
O3 C31 . 1.401(2) ?
C11 C12 . 1.374(3) ?
C11 C16 . 1.381(3) ?
C12 C13 . 1.388(3) ?
C12 H12 . 0.9500 ?
C13 C14 . 1.383(3) ?
C13 H13 . 0.9500 ?
C14 C15 . 1.381(3) ?
C15 C16 . 1.388(3) ?
C15 H15 . 0.9500 ?
C16 H16 . 0.9500 ?
C21 C26 . 1.376(3) ?
C21 C22 . 1.379(3) ?
C22 C23 . 1.387(3) ?
C22 H22 . 0.9500 ?
C23 C24 . 1.382(3) ?
C23 H23 . 0.9500 ?
C24 C25 . 1.379(3) ?
C25 C26 . 1.389(3) ?
C25 H25 . 0.9500 ?
C26 H26 . 0.9500 ?
C31 C36 . 1.381(2) ?
C31 C32 . 1.382(3) ?
C32 C33 . 1.392(3) ?
C32 H32 . 0.9500 ?
C33 C34 . 1.379(3) ?
C33 H33 . 0.9500 ?
C34 C35 . 1.383(3) ?
C35 C36 . 1.386(3) ?
C35 H35 . 0.9500 ?
C36 H36 . 0.9500 ?

loop_
_geom_hbond_atom_site_label_D
_geom_hbond_atom_site_label_H
_geom_hbond_atom_site_label_A
_geom_hbond_site_symmetry_A
_geom_hbond_distance_DH
_geom_hbond_distance_HA
_geom_hbond_distance_DA
_geom_hbond_angle_DHA
_geom_hbond_publ_flag
C15 H15 O4 4_675 0.95 2.42 3.324(2) 159 yes
C25 H25 O4 4_676 0.95 2.40 3.176(2) 139 yes
C33 H33 O4 1_655 0.95 2.59 3.423(2) 147 yes

loop_
_geom_torsion_atom_site_label_1
_geom_torsion_atom_site_label_2
_geom_torsion_atom_site_label_3
_geom_torsion_atom_site_label_4
_geom_torsion_site_symmetry_1
_geom_torsion_site_symmetry_2
_geom_torsion_site_symmetry_3
_geom_torsion_site_symmetry_4
_geom_torsion
_geom_torsion_publ_flag
O4 P1 O1 C11 . . . . 48.94(16) ?
O3 P1 O1 C11 . . . . 170.98(13) ?
O2 P1 O1 C11 . . . . -77.74(14) ?
O4 P1 O2 C21 . . . . 40.80(15) ?
O3 P1 O2 C21 . . . . -83.02(14) ?
O1 P1 O2 C21 . . . . 169.75(13) ?
O4 P1 O3 C31 . . . . 169.27(14) ?
O1 P1 O3 C31 . . . . 42.15(16) ?
O2 P1 O3 C31 . . . . -64.41(16) ?
P1 O1 C11 C12 . . . . -113.75(16) ?
P1 O1 C11 C16 . . . . 70.2(2) ?
C16 C11 C12 C13 . . . . -0.5(3) ?
O1 C11 C12 C13 . . . . -176.52(15) ?
C11 C12 C13 C14 . . . . 0.0(3) ?
C12 C13 C14 C15 . . . . 0.4(3) ?
C12 C13 C14 Cl1 . . . . 179.27(14) ?
C13 C14 C15 C16 . . . . -0.4(3) ?
Cl1 C14 C15 C16 . . . . -179.23(14) ?
C12 C11 C16 C15 . . . . 0.6(3) ?
O1 C11 C16 C15 . . . . 176.44(15) ?
C14 C15 C16 C11 . . . . -0.1(3) ?
P1 O2 C21 C26 . . . . 78.94(19) ?
P1 O2 C21 C22 . . . . -104.39(17) ?
C26 C21 C22 C23 . . . . 0.1(3) ?
O2 C21 C22 C23 . . . . -176.51(16) ?
C21 C22 C23 C24 . . . . -0.1(3) ?
C22 C23 C24 C25 . . . . -0.3(3) ?
C22 C23 C24 Cl2 . . . . 178.60(15) ?
C23 C24 C25 C26 . . . . 0.7(3) ?
Cl2 C24 C25 C26 . . . . -178.23(14) ?
C22 C21 C26 C25 . . . . 0.3(3) ?
O2 C21 C26 C25 . . . . 176.86(16) ?
C24 C25 C26 C21 . . . . -0.7(3) ?
P1 O3 C31 C36 . . . . -157.17(13) ?
P1 O3 C31 C32 . . . . 23.3(3) ?
C36 C31 C32 C33 . . . . 0.4(3) ?
O3 C31 C32 C33 . . . . 179.97(17) ?
C31 C32 C33 C34 . . . . 0.2(3) ?
C32 C33 C34 C35 . . . . -0.3(3) ?
C32 C33 C34 Cl3 . . . . 179.11(15) ?
C33 C34 C35 C36 . . . . -0.3(3) ?
Cl3 C34 C35 C36 . . . . -179.68(14) ?
C32 C31 C36 C35 . . . . -1.0(3) ?
O3 C31 C36 C35 . . . . 179.43(15) ?
C34 C35 C36 C31 . . . . 0.9(3) ?
